data_4071548
loop_
_publ_author_name
'Zhang, Li'
'Sung, Herman Ho-Yung'
'Williams, Ian Duncan'
'Lin, Zhenyang'
'Jia, Guochen'

_publ_section_title
;
 Reactions of Cp*RuCl(COD) with Alkynes: Isolation of Dinuclear
 Metallacyclopentatriene Complexes
;
_journal_issue 19
_journal_name_full Organometallics
_journal_page_first 5122
_journal_paper_doi 10.1021/om8002202
_journal_volume 27
_journal_year 2008
_chemical_formula_sum 'C58 H74.5 B Cl2 Ru2'
_chemical_formula_weight 1055.53
_chemical_name_systematic
; 
 ? 
;
_space_group_IT_number 14
_symmetry_cell_setting monoclinic
_symmetry_space_group_name_Hall '-P 2yn'
_symmetry_space_group_name_H-M 'P 1 21/n 1'
_atom_sites_solution_hydrogens geom
_atom_sites_solution_primary direct
_atom_sites_solution_secondary difmap
_audit_creation_method SHELXL-97
_cell_angle_alpha 90.00
_cell_angle_beta 95.1990(10)
_cell_angle_gamma 90.00
_cell_formula_units_Z 4
_cell_length_a 11.5277(8)
_cell_length_b 12.1013(9)
_cell_length_c 35.559(3)
_cell_measurement_reflns_used 7125
_cell_measurement_temperature 100(2)
_cell_measurement_theta_max 28.32
_cell_measurement_theta_min 2.36
_cell_volume 4940.1(7)
_computing_structure_refinement 'SHELXL-97 (Sheldrick, 1997)'
_computing_structure_solution 'SHELXS-97 (Sheldrick, 1990)'
_diffrn_ambient_temperature 100(2)
_diffrn_measured_fraction_theta_full 0.979
_diffrn_measured_fraction_theta_max 0.980
_diffrn_radiation_monochromator graphite
_diffrn_radiation_source 'fine-focus sealed tube'
_diffrn_radiation_type MoK\a
_diffrn_radiation_wavelength 0.71073
_diffrn_reflns_av_R_equivalents 0.0331
_diffrn_reflns_av_sigmaI/netI 0.0417
_diffrn_reflns_limit_h_max 14
_diffrn_reflns_limit_h_min -13
_diffrn_reflns_limit_k_max 14
_diffrn_reflns_limit_k_min -14
_diffrn_reflns_limit_l_max 43
_diffrn_reflns_limit_l_min -38
_diffrn_reflns_number 27528
_diffrn_reflns_theta_full 25.00
_diffrn_reflns_theta_max 26.00
_diffrn_reflns_theta_min 1.81
_exptl_absorpt_coefficient_mu 0.758
_exptl_absorpt_correction_T_max 1.00
_exptl_absorpt_correction_T_min 0.91
_exptl_absorpt_correction_type multi-scan
_exptl_absorpt_process_details SADABS
_exptl_crystal_colour green
_exptl_crystal_density_diffrn 1.419
_exptl_crystal_density_method 'not measured'
_exptl_crystal_description block
_exptl_crystal_F_000 2198
_exptl_crystal_size_max 0.30
_exptl_crystal_size_mid 0.20
_exptl_crystal_size_min 0.08
_refine_diff_density_max 0.773
_refine_diff_density_min -0.570
_refine_diff_density_rms 0.078
_refine_ls_extinction_method none
_refine_ls_goodness_of_fit_ref 1.082
_refine_ls_hydrogen_treatment constr
_refine_ls_matrix_type full
_refine_ls_number_parameters 587
_refine_ls_number_reflns 9499
_refine_ls_number_restraints 0
_refine_ls_restrained_S_all 1.082
_refine_ls_R_factor_all 0.0413
_refine_ls_R_factor_gt 0.0344
_refine_ls_shift/su_max 0.003
_refine_ls_shift/su_mean 0.000
_refine_ls_structure_factor_coef Fsqd
_refine_ls_weighting_details 'calc w=1/[\s^2^(Fo^2^)+(0.0341P)^2^+2.6000P] where P=(Fo^2^+2Fc^2^)/3'
_refine_ls_weighting_scheme calc
_refine_ls_wR_factor_gt 0.0772
_refine_ls_wR_factor_ref 0.0793
_reflns_number_gt 8375
_reflns_number_total 9499
_reflns_threshold_expression >2sigma(I)
_cod_data_source_file om8002202_si_001.cif
_cod_data_source_block 5BPh4_zhli17
_cod_depositor_comments
;
The following automatic conversions were performed:

'_symmetry_cell_setting' value 'Monoclinic' changed to 'monoclinic'
according to /home/saulius/struct/CIF-dictionaries/cif_core.dic
dictionary named 'cif_core.dic' version 2.4.1 from 2010-06-29.

Automatic conversion script
Id: cif_fix_values 1715 2011-07-08 13:25:40Z adriana 
;
_cod_original_cell_volume 4940.1(6)
_cod_original_sg_symbol_H-M P2(1)/n
_cod_original_formula_sum 'C58 H74.50 B Cl2 Ru2'
_cod_database_code 4071548

loop_
_symmetry_equiv_pos_as_xyz
'x, y, z'
'-x+1/2, y+1/2, -z+1/2'
'-x, -y, -z'
'x-1/2, -y-1/2, z-1/2'

loop_
_atom_site_label
_atom_site_type_symbol
_atom_site_fract_x
_atom_site_fract_y
_atom_site_fract_z
_atom_site_U_iso_or_equiv
_atom_site_adp_type
_atom_site_occupancy
_atom_site_symmetry_multiplicity
_atom_site_calc_flag
_atom_site_refinement_flags
_atom_site_disorder_assembly
_atom_site_disorder_group
Ru1 Ru 0.470049(17) 0.726329(17) 0.595838(6) 0.01399(6) Uani 1 1 d . . .
Ru2 Ru 0.476380(17) 0.941466(17) 0.611909(6) 0.01386(6) Uani 1 1 d . . .
Cl1 Cl 0.65454(6) 0.93967(5) 0.58521(2) 0.02297(15) Uani 1 1 d . . .
B1 B 0.9994(3) 0.3433(3) 0.66444(9) 0.0187(6) Uani 1 1 d . . .
C1 C 0.3450(2) 0.8488(2) 0.58344(7) 0.0166(5) Uani 1 1 d . . .
C2 C 0.2912(2) 0.7699(2) 0.60563(8) 0.0202(6) Uani 1 1 d . . .
C3 C 0.3549(2) 0.7467(2) 0.64132(8) 0.0198(6) Uani 1 1 d . . .
C4 C 0.4614(2) 0.8063(2) 0.64764(7) 0.0174(5) Uani 1 1 d . . .
C11 C 0.5651(2) 0.5668(2) 0.60503(8) 0.0194(6) Uani 1 1 d . . .
C12 C 0.4633(2) 0.5515(2) 0.57914(8) 0.0193(6) Uani 1 1 d . . .
C13 C 0.4777(2) 0.6157(2) 0.54608(8) 0.0215(6) Uani 1 1 d . . .
C14 C 0.5871(2) 0.6698(2) 0.55152(8) 0.0202(6) Uani 1 1 d . . .
C15 C 0.6409(2) 0.6405(2) 0.58781(8) 0.0200(6) Uani 1 1 d . . .
C16 C 0.5904(2) 0.5078(2) 0.64176(8) 0.0245(6) Uani 1 1 d . . .
H16A H 0.6335 0.4397 0.6377 0.037 Uiso 1 1 calc R . .
H16B H 0.5170 0.4896 0.6522 0.037 Uiso 1 1 calc R . .
H16C H 0.6373 0.5555 0.6595 0.037 Uiso 1 1 calc R . .
C17 C 0.3654(2) 0.4738(2) 0.58362(9) 0.0257(6) Uani 1 1 d . . .
H17A H 0.3845 0.4009 0.5739 0.039 Uiso 1 1 calc R . .
H17B H 0.2945 0.5017 0.5695 0.039 Uiso 1 1 calc R . .
H17C H 0.3527 0.4677 0.6104 0.039 Uiso 1 1 calc R . .
C18 C 0.3955(3) 0.6156(3) 0.51084(8) 0.0268(6) Uani 1 1 d . . .
H18A H 0.4192 0.5584 0.4936 0.040 Uiso 1 1 calc R . .
H18B H 0.3974 0.6880 0.4986 0.040 Uiso 1 1 calc R . .
H18C H 0.3163 0.6002 0.5174 0.040 Uiso 1 1 calc R . .
C19 C 0.6456(3) 0.7320(2) 0.52194(8) 0.0274(6) Uani 1 1 d . . .
H19A H 0.6899 0.6803 0.5076 0.041 Uiso 1 1 calc R . .
H19B H 0.6985 0.7873 0.5341 0.041 Uiso 1 1 calc R . .
H19C H 0.5865 0.7690 0.5048 0.041 Uiso 1 1 calc R . .
C20 C 0.7628(2) 0.6705(2) 0.60288(9) 0.0269(7) Uani 1 1 d . . .
H20A H 0.8175 0.6162 0.5942 0.040 Uiso 1 1 calc R . .
H20B H 0.7684 0.6709 0.6305 0.040 Uiso 1 1 calc R . .
H20C H 0.7820 0.7441 0.5937 0.040 Uiso 1 1 calc R . .
C21 C 0.5264(2) 1.1004(2) 0.64655(8) 0.0193(6) Uani 1 1 d . . .
C22 C 0.4346(2) 1.0455(2) 0.66270(8) 0.0194(6) Uani 1 1 d . . .
C23 C 0.3365(2) 1.0407(2) 0.63544(8) 0.0176(5) Uani 1 1 d . . .
C24 C 0.3682(2) 1.0953(2) 0.60208(8) 0.0181(5) Uani 1 1 d . . .
C25 C 0.4867(2) 1.1301(2) 0.60879(8) 0.0177(5) Uani 1 1 d . . .
C26 C 0.6419(2) 1.1338(2) 0.66566(8) 0.0258(6) Uani 1 1 d . . .
H26A H 0.6346 1.2056 0.6779 0.039 Uiso 1 1 calc R . .
H26B H 0.6989 1.1393 0.6469 0.039 Uiso 1 1 calc R . .
H26C H 0.6680 1.0783 0.6847 0.039 Uiso 1 1 calc R . .
C27 C 0.4298(3) 1.0205(2) 0.70363(8) 0.0260(6) Uani 1 1 d . . .
H27A H 0.4083 1.0875 0.7168 0.039 Uiso 1 1 calc R . .
H27B H 0.5063 0.9948 0.7144 0.039 Uiso 1 1 calc R . .
H27C H 0.3716 0.9629 0.7065 0.039 Uiso 1 1 calc R . .
C28 C 0.2167(2) 1.0065(2) 0.64367(9) 0.0253(6) Uani 1 1 d . . .
H28A H 0.1765 1.0696 0.6539 0.038 Uiso 1 1 calc R . .
H28B H 0.2221 0.9463 0.6622 0.038 Uiso 1 1 calc R . .
H28C H 0.1730 0.9813 0.6203 0.038 Uiso 1 1 calc R . .
C29 C 0.2851(2) 1.1368(2) 0.57041(8) 0.0248(6) Uani 1 1 d . . .
H29A H 0.2550 1.2093 0.5771 0.037 Uiso 1 1 calc R . .
H29B H 0.2202 1.0847 0.5659 0.037 Uiso 1 1 calc R . .
H29C H 0.3256 1.1436 0.5475 0.037 Uiso 1 1 calc R . .
C30 C 0.5544(3) 1.1953(2) 0.58256(8) 0.0245(6) Uani 1 1 d . . .
H30A H 0.5438 1.2744 0.5871 0.037 Uiso 1 1 calc R . .
H30B H 0.5266 1.1777 0.5564 0.037 Uiso 1 1 calc R . .
H30C H 0.6372 1.1765 0.5870 0.037 Uiso 1 1 calc R . .
C31 C 0.2918(2) 0.8826(2) 0.54460(8) 0.0232(6) Uani 1 1 d . . .
H31A H 0.2329 0.9407 0.5476 0.028 Uiso 1 1 calc R . .
H31B H 0.2506 0.8181 0.5326 0.028 Uiso 1 1 calc R . .
C32 C 0.3778(3) 0.9256(2) 0.51813(8) 0.0290(7) Uani 1 1 d . . .
H32A H 0.3361 0.9453 0.4938 0.043 Uiso 1 1 calc R . .
H32B H 0.4354 0.8681 0.5142 0.043 Uiso 1 1 calc R . .
H32C H 0.4175 0.9910 0.5293 0.043 Uiso 1 1 calc R . .
C33 C 0.1804(2) 0.7085(2) 0.59209(9) 0.0271(7) Uani 1 1 d . . .
H33A H 0.1800 0.6360 0.6050 0.032 Uiso 1 1 calc R . .
H33B H 0.1800 0.6944 0.5646 0.032 Uiso 1 1 calc R . .
C34 C 0.0699(2) 0.7720(3) 0.59949(11) 0.0372(8) Uani 1 1 d . . .
H34A H 0.0013 0.7289 0.5902 0.056 Uiso 1 1 calc R . .
H34B H 0.0689 0.8432 0.5863 0.056 Uiso 1 1 calc R . .
H34C H 0.0688 0.7847 0.6267 0.056 Uiso 1 1 calc R . .
C35 C 0.3167(3) 0.6612(2) 0.66891(8) 0.0262(6) Uani 1 1 d . . .
H35A H 0.3862 0.6238 0.6814 0.031 Uiso 1 1 calc R . .
H35B H 0.2679 0.6047 0.6549 0.031 Uiso 1 1 calc R . .
C36 C 0.2473(3) 0.7144(3) 0.69897(9) 0.0332(7) Uani 1 1 d . . .
H36A H 0.2239 0.6573 0.7163 0.050 Uiso 1 1 calc R . .
H36B H 0.1777 0.7503 0.6867 0.050 Uiso 1 1 calc R . .
H36C H 0.2958 0.7695 0.7131 0.050 Uiso 1 1 calc R . .
C37 C 0.5429(3) 0.7884(2) 0.68303(8) 0.0233(6) Uani 1 1 d . . .
H37A H 0.5077 0.8228 0.7046 0.028 Uiso 1 1 calc R . .
H37B H 0.5484 0.7080 0.6880 0.028 Uiso 1 1 calc R . .
C38 C 0.6645(3) 0.8335(3) 0.68186(9) 0.0282(7) Uani 1 1 d . . .
H38A H 0.7101 0.8179 0.7059 0.042 Uiso 1 1 calc R . .
H38B H 0.6607 0.9136 0.6778 0.042 Uiso 1 1 calc R . .
H38C H 0.7016 0.7984 0.6612 0.042 Uiso 1 1 calc R . .
C41 C 0.9207(2) 0.4241(2) 0.68906(7) 0.0195(6) Uani 1 1 d . . .
C42 C 0.9401(2) 0.5389(2) 0.68901(8) 0.0243(6) Uani 1 1 d . . .
H42A H 1.0001 0.5669 0.6750 0.029 Uiso 1 1 calc R . .
C43 C 0.8762(3) 0.6130(3) 0.70828(9) 0.0298(7) Uani 1 1 d . . .
H43A H 0.8939 0.6896 0.7078 0.036 Uiso 1 1 calc R . .
C44 C 0.7862(3) 0.5757(3) 0.72843(9) 0.0307(7) Uani 1 1 d . . .
H44A H 0.7413 0.6261 0.7416 0.037 Uiso 1 1 calc R . .
C45 C 0.7636(2) 0.4632(3) 0.72892(8) 0.0273(7) Uani 1 1 d . . .
H45A H 0.7022 0.4361 0.7425 0.033 Uiso 1 1 calc R . .
C46 C 0.8297(2) 0.3900(3) 0.70983(8) 0.0233(6) Uani 1 1 d . . .
H46A H 0.8124 0.3133 0.7109 0.028 Uiso 1 1 calc R . .
C47 C 0.9642(2) 0.3793(2) 0.62045(8) 0.0203(6) Uani 1 1 d . . .
C48 C 0.8480(2) 0.3654(2) 0.60479(8) 0.0243(6) Uani 1 1 d . . .
H48A H 0.7947 0.3292 0.6195 0.029 Uiso 1 1 calc R . .
C49 C 0.8082(3) 0.4017(3) 0.56922(9) 0.0313(7) Uani 1 1 d . . .
H49A H 0.7291 0.3902 0.5600 0.038 Uiso 1 1 calc R . .
C50 C 0.8834(3) 0.4551(3) 0.54668(9) 0.0357(8) Uani 1 1 d . . .
H50A H 0.8566 0.4804 0.5221 0.043 Uiso 1 1 calc R . .
C51 C 0.9984(3) 0.4706(3) 0.56090(9) 0.0325(7) Uani 1 1 d . . .
H51A H 1.0511 0.5071 0.5460 0.039 Uiso 1 1 calc R . .
C52 C 1.0369(3) 0.4327(2) 0.59704(8) 0.0252(6) Uani 1 1 d . . .
H52A H 1.1162 0.4438 0.6060 0.030 Uiso 1 1 calc R . .
C53 C 0.9737(2) 0.2122(2) 0.67170(8) 0.0207(6) Uani 1 1 d . . .
C54 C 0.9407(2) 0.1348(2) 0.64352(9) 0.0229(6) Uani 1 1 d . . .
H54A H 0.9278 0.1593 0.6181 0.027 Uiso 1 1 calc R . .
C55 C 0.9258(2) 0.0232(2) 0.65132(10) 0.0308(7) Uani 1 1 d . . .
H55A H 0.9036 -0.0268 0.6314 0.037 Uiso 1 1 calc R . .
C56 C 0.9434(2) -0.0153(3) 0.68812(10) 0.0334(8) Uani 1 1 d . . .
H56A H 0.9331 -0.0913 0.6936 0.040 Uiso 1 1 calc R . .
C57 C 0.9763(2) 0.0593(3) 0.71683(10) 0.0312(7) Uani 1 1 d . . .
H57A H 0.9884 0.0345 0.7422 0.037 Uiso 1 1 calc R . .
C58 C 0.9912(2) 0.1694(2) 0.70855(8) 0.0244(6) Uani 1 1 d . . .
H58A H 1.0145 0.2186 0.7287 0.029 Uiso 1 1 calc R . .
C59 C 1.1385(2) 0.3590(2) 0.67807(8) 0.0185(6) Uani 1 1 d . . .
C60 C 1.2257(2) 0.3117(2) 0.65835(8) 0.0219(6) Uani 1 1 d . . .
H60A H 1.2037 0.2756 0.6351 0.026 Uiso 1 1 calc R . .
C61 C 1.3423(2) 0.3150(2) 0.67127(9) 0.0242(6) Uani 1 1 d . . .
H61A H 1.3984 0.2832 0.6565 0.029 Uiso 1 1 calc R . .
C62 C 1.3781(2) 0.3644(2) 0.70546(8) 0.0256(6) Uani 1 1 d . . .
H62A H 1.4582 0.3654 0.7146 0.031 Uiso 1 1 calc R . .
C63 C 1.2954(2) 0.4121(2) 0.72600(8) 0.0252(6) Uani 1 1 d . . .
H63A H 1.3182 0.4466 0.7495 0.030 Uiso 1 1 calc R . .
C64 C 1.1783(2) 0.4095(2) 0.71214(8) 0.0215(6) Uani 1 1 d . . .
H64A H 1.1229 0.4437 0.7266 0.026 Uiso 1 1 calc R . .
C10S C 0.0387(6) 0.8055(6) 0.4637(2) 0.0311(15) Uiso 0.50 1 d P . .
Cl11 Cl -0.03976(16) 0.77147(17) 0.50108(5) 0.0434(4) Uani 0.50 1 d P A 1
Cl12 Cl 0.05000(19) 0.94759(16) 0.45618(6) 0.0420(5) Uani 0.50 1 d P A 1
C1S C 0.065(2) 0.980(2) 0.4682(7) 0.063(7) Uiso 0.25 1 d P . 2
C2S C -0.0437(17) 0.8449(18) 0.4999(6) 0.062(5) Uiso 0.25 1 d P A 2
C3S C -0.0695(10) 0.9526(11) 0.5183(4) 0.052(3) Uiso 0.35 1 d P . 2
C4S C 0.010(2) 0.955(2) 0.4901(8) 0.071(7) Uiso 0.20 1 d P . 2
C5S C 0.0359(16) 0.8504(16) 0.4723(5) 0.053(4) Uiso 0.25 1 d P A 2
C6S C 0.121(3) 0.841(2) 0.4569(8) 0.082(8) Uiso 0.20 1 d P A 2

loop_
_atom_site_aniso_label
_atom_site_aniso_U_11
_atom_site_aniso_U_22
_atom_site_aniso_U_33
_atom_site_aniso_U_23
_atom_site_aniso_U_13
_atom_site_aniso_U_12
Ru1 0.01262(10) 0.01558(11) 0.01340(11) 0.00055(8) -0.00074(8) -0.00184(8)
Ru2 0.01238(10) 0.01539(11) 0.01358(11) 0.00084(8) 0.00001(8) -0.00161(8)
Cl1 0.0182(3) 0.0212(3) 0.0305(4) 0.0000(3) 0.0080(3) -0.0032(3)
B1 0.0175(14) 0.0222(16) 0.0162(16) 0.0024(12) 0.0007(12) -0.0033(12)
C1 0.0114(11) 0.0191(13) 0.0186(14) -0.0022(10) -0.0025(10) 0.0022(10)
C2 0.0158(12) 0.0197(14) 0.0251(15) -0.0037(11) 0.0025(11) -0.0003(11)
C3 0.0206(13) 0.0175(13) 0.0224(14) 0.0010(11) 0.0083(11) 0.0011(11)
C4 0.0217(13) 0.0153(13) 0.0154(14) 0.0011(10) 0.0027(11) 0.0013(10)
C11 0.0180(13) 0.0178(13) 0.0224(15) -0.0009(11) 0.0018(11) 0.0007(10)
C12 0.0188(13) 0.0182(13) 0.0206(14) -0.0035(11) 0.0012(11) 0.0012(11)
C13 0.0233(14) 0.0205(14) 0.0202(14) -0.0057(11) -0.0005(11) 0.0023(11)
C14 0.0225(13) 0.0178(14) 0.0208(15) -0.0015(11) 0.0050(11) 0.0022(11)
C15 0.0182(13) 0.0193(14) 0.0228(15) -0.0030(11) 0.0026(11) 0.0022(11)
C16 0.0252(14) 0.0229(15) 0.0250(16) 0.0036(12) 0.0001(12) 0.0020(12)
C17 0.0220(14) 0.0193(14) 0.0354(18) -0.0020(12) 0.0008(13) -0.0023(11)
C18 0.0285(15) 0.0288(16) 0.0217(15) -0.0065(12) -0.0057(12) 0.0052(13)
C19 0.0306(15) 0.0293(16) 0.0237(16) 0.0023(12) 0.0102(13) -0.0004(13)
C20 0.0162(13) 0.0263(16) 0.0376(18) -0.0007(13) -0.0007(12) -0.0008(11)
C21 0.0178(13) 0.0186(13) 0.0213(14) -0.0032(11) 0.0008(11) -0.0002(11)
C22 0.0234(14) 0.0143(13) 0.0205(14) 0.0009(10) 0.0028(11) 0.0005(11)
C23 0.0173(12) 0.0129(12) 0.0230(14) -0.0022(10) 0.0036(11) 0.0015(10)
C24 0.0211(13) 0.0145(13) 0.0181(14) -0.0017(10) -0.0010(11) 0.0008(10)
C25 0.0197(13) 0.0114(12) 0.0218(14) -0.0011(10) 0.0017(11) -0.0004(10)
C26 0.0203(14) 0.0257(15) 0.0304(17) -0.0026(12) -0.0035(12) -0.0021(12)
C27 0.0353(16) 0.0254(15) 0.0179(15) 0.0005(12) 0.0051(12) 0.0027(12)
C28 0.0201(14) 0.0234(15) 0.0332(17) -0.0023(12) 0.0070(12) -0.0034(12)
C29 0.0277(15) 0.0191(14) 0.0263(16) -0.0001(12) -0.0053(12) 0.0036(12)
C30 0.0297(15) 0.0199(14) 0.0247(16) 0.0012(11) 0.0071(13) -0.0037(12)
C31 0.0234(14) 0.0203(14) 0.0243(15) -0.0012(11) -0.0070(12) 0.0012(11)
C32 0.0392(17) 0.0295(16) 0.0176(15) 0.0010(12) -0.0005(13) 0.0056(13)
C33 0.0155(13) 0.0255(15) 0.0401(18) -0.0039(13) 0.0018(13) -0.0064(11)
C34 0.0167(14) 0.0360(18) 0.059(2) -0.0100(16) 0.0014(14) -0.0042(13)
C35 0.0341(16) 0.0228(15) 0.0234(16) 0.0037(12) 0.0117(13) -0.0048(12)
C36 0.0430(18) 0.0281(17) 0.0316(18) 0.0033(13) 0.0194(15) -0.0040(14)
C37 0.0333(15) 0.0222(14) 0.0135(14) 0.0011(11) -0.0023(12) 0.0015(12)
C38 0.0282(15) 0.0299(16) 0.0243(16) 0.0005(12) -0.0094(13) 0.0052(13)
C41 0.0172(13) 0.0267(15) 0.0133(13) 0.0033(11) -0.0045(10) 0.0029(11)
C42 0.0222(14) 0.0242(15) 0.0256(16) 0.0029(12) -0.0027(12) 0.0013(11)
C43 0.0316(16) 0.0258(16) 0.0300(17) 0.0015(13) -0.0085(13) 0.0075(13)
C44 0.0288(16) 0.0403(19) 0.0218(16) -0.0022(13) -0.0049(13) 0.0160(14)
C45 0.0205(14) 0.0418(18) 0.0191(15) 0.0063(13) -0.0004(12) 0.0089(13)
C46 0.0216(14) 0.0277(15) 0.0197(14) 0.0054(12) -0.0019(11) 0.0030(12)
C47 0.0222(13) 0.0186(13) 0.0195(14) 0.0004(11) -0.0013(11) -0.0028(11)
C48 0.0217(14) 0.0294(16) 0.0212(15) 0.0030(12) -0.0014(11) -0.0044(12)
C49 0.0265(15) 0.0386(18) 0.0269(17) 0.0031(14) -0.0077(13) -0.0062(13)
C50 0.0422(19) 0.0423(19) 0.0205(16) 0.0102(14) -0.0079(14) -0.0079(15)
C51 0.0341(17) 0.0395(18) 0.0232(16) 0.0064(13) -0.0006(13) -0.0139(14)
C52 0.0261(14) 0.0290(16) 0.0198(15) 0.0018(12) -0.0016(12) -0.0093(12)
C53 0.0117(12) 0.0258(15) 0.0248(15) 0.0029(11) 0.0023(11) -0.0009(11)
C54 0.0148(12) 0.0250(15) 0.0288(16) 0.0019(12) 0.0012(11) -0.0029(11)
C55 0.0162(13) 0.0253(16) 0.051(2) -0.0052(14) 0.0026(13) -0.0013(12)
C56 0.0185(14) 0.0210(15) 0.062(2) 0.0110(15) 0.0090(15) 0.0018(12)
C57 0.0189(14) 0.0345(18) 0.0406(19) 0.0144(14) 0.0055(13) 0.0044(13)
C58 0.0198(14) 0.0291(16) 0.0242(16) 0.0051(12) 0.0003(12) 0.0011(12)
C59 0.0177(13) 0.0186(13) 0.0188(14) 0.0052(10) 0.0000(11) -0.0022(10)
C60 0.0227(14) 0.0195(14) 0.0236(15) -0.0036(11) 0.0021(12) -0.0040(11)
C61 0.0220(14) 0.0175(14) 0.0341(17) -0.0002(12) 0.0073(13) 0.0020(11)
C62 0.0180(13) 0.0250(15) 0.0328(17) 0.0078(12) -0.0039(12) -0.0032(11)
C63 0.0241(14) 0.0312(16) 0.0193(15) 0.0000(12) -0.0038(12) -0.0045(12)
C64 0.0199(13) 0.0259(15) 0.0189(14) -0.0003(11) 0.0020(11) 0.0008(11)
Cl11 0.0524(10) 0.0439(11) 0.0358(10) 0.0002(8) 0.0139(8) -0.0011(8)
Cl12 0.0587(12) 0.0313(9) 0.0367(10) -0.0142(8) 0.0079(9) -0.0078(8)

loop_
_atom_type_symbol
_atom_type_description
_atom_type_scat_dispersion_real
_atom_type_scat_dispersion_imag
_atom_type_scat_source
C C 0.0033 0.0016 'International Tables Vol C Tables 4.2.6.8 and 6.1.1.4'
H H 0.0000 0.0000 'International Tables Vol C Tables 4.2.6.8 and 6.1.1.4'
B B 0.0013 0.0007 'International Tables Vol C Tables 4.2.6.8 and 6.1.1.4'
Cl Cl 0.1484 0.1585 'International Tables Vol C Tables 4.2.6.8 and 6.1.1.4'
Ru Ru -1.2594 0.8363 'International Tables Vol C Tables 4.2.6.8 and 6.1.1.4'

loop_
_geom_angle_atom_site_label_1
_geom_angle_atom_site_label_2
_geom_angle_atom_site_label_3
_geom_angle
_geom_angle_site_symmetry_1
_geom_angle_site_symmetry_3
C1 Ru1 C4 76.71(10) . .
C1 Ru1 C2 38.63(10) . .
C4 Ru1 C2 68.11(10) . .
C1 Ru1 C3 67.89(10) . .
C4 Ru1 C3 38.69(10) . .
C2 Ru1 C3 38.21(10) . .
C1 Ru1 C12 128.32(10) . .
C4 Ru1 C12 132.88(10) . .
C2 Ru1 C12 105.35(10) . .
C3 Ru1 C12 107.35(10) . .
C1 Ru1 C13 109.60(10) . .
C4 Ru1 C13 170.62(10) . .
C2 Ru1 C13 112.18(10) . .
C3 Ru1 C13 136.26(10) . .
C12 Ru1 C13 37.75(10) . .
C1 Ru1 C11 165.26(10) . .
C4 Ru1 C11 109.50(10) . .
C2 Ru1 C11 130.08(10) . .
C3 Ru1 C11 108.13(10) . .
C12 Ru1 C11 37.86(10) . .
C13 Ru1 C11 62.71(10) . .
C1 Ru1 C15 152.89(10) . .
C4 Ru1 C15 115.73(10) . .
C2 Ru1 C15 166.65(10) . .
C3 Ru1 C15 137.20(10) . .
C12 Ru1 C15 62.27(10) . .
C13 Ru1 C15 61.78(10) . .
C11 Ru1 C15 36.93(10) . .
C1 Ru1 C14 120.64(10) . .
C4 Ru1 C14 146.04(10) . .
C2 Ru1 C14 144.22(10) . .
C3 Ru1 C14 168.89(10) . .
C12 Ru1 C14 62.05(10) . .
C13 Ru1 C14 36.75(10) . .
C11 Ru1 C14 61.71(10) . .
C15 Ru1 C14 36.61(10) . .
C1 Ru1 Ru2 49.94(7) . .
C4 Ru1 Ru2 50.31(7) . .
C2 Ru1 Ru2 74.81(7) . .
C3 Ru1 Ru2 74.87(7) . .
C12 Ru1 Ru2 176.72(7) . .
C13 Ru1 Ru2 139.06(7) . .
C11 Ru1 Ru2 144.19(7) . .
C15 Ru1 Ru2 117.86(7) . .
C14 Ru1 Ru2 115.88(7) . .
C1 Ru2 C4 77.08(10) . .
C1 Ru2 C23 87.33(10) . .
C4 Ru2 C23 95.21(10) . .
C1 Ru2 C24 90.09(10) . .
C4 Ru2 C24 131.86(10) . .
C23 Ru2 C24 37.30(10) . .
C1 Ru2 C22 119.11(10) . .
C4 Ru2 C22 85.16(10) . .
C23 Ru2 C22 36.66(9) . .
C24 Ru2 C22 60.94(9) . .
C1 Ru2 C25 123.69(10) . .
C4 Ru2 C25 144.91(10) . .
C23 Ru2 C25 61.60(9) . .
C24 Ru2 C25 36.68(9) . .
C22 Ru2 C25 60.34(9) . .
C1 Ru2 C21 147.15(10) . .
C4 Ru2 C21 110.81(10) . .
C23 Ru2 C21 60.67(9) . .
C24 Ru2 C21 60.39(9) . .
C22 Ru2 C21 35.66(9) . .
C25 Ru2 C21 35.94(9) . .
C1 Ru2 Cl1 115.22(7) . .
C4 Ru2 Cl1 111.33(7) . .
C23 Ru2 Cl1 147.93(7) . .
C24 Ru2 Cl1 116.06(7) . .
C22 Ru2 Cl1 125.49(7) . .
C25 Ru2 Cl1 86.46(7) . .
C21 Ru2 Cl1 92.18(7) . .
C1 Ru2 Ru1 50.37(7) . .
C4 Ru2 Ru1 50.44(7) . .
C23 Ru2 Ru1 126.79(7) . .
C24 Ru2 Ru1 140.42(7) . .
C22 Ru2 Ru1 134.68(7) . .
C25 Ru2 Ru1 164.65(7) . .
C21 Ru2 Ru1 157.10(7) . .
Cl1 Ru2 Ru1 84.946(18) . .
C53 B1 C47 112.1(2) . .
C53 B1 C41 112.1(2) . .
C47 B1 C41 104.4(2) . .
C53 B1 C59 104.5(2) . .
C47 B1 C59 113.6(2) . .
C41 B1 C59 110.2(2) . .
C2 C1 C31 121.9(2) . .
C2 C1 Ru2 115.46(19) . .
C31 C1 Ru2 121.08(19) . .
C2 C1 Ru1 74.52(15) . .
C31 C1 Ru1 126.82(19) . .
Ru2 C1 Ru1 79.69(8) . .
C1 C2 C3 114.2(2) . .
C1 C2 C33 123.5(3) . .
C3 C2 C33 122.2(3) . .
C1 C2 Ru1 66.85(14) . .
C3 C2 Ru1 71.30(15) . .
C33 C2 Ru1 127.54(19) . .
C4 C3 C2 113.9(2) . .
C4 C3 C35 122.6(2) . .
C2 C3 C35 123.3(2) . .
C4 C3 Ru1 66.63(14) . .
C2 C3 Ru1 70.49(15) . .
C35 C3 Ru1 128.97(19) . .
C3 C4 C37 121.2(2) . .
C3 C4 Ru2 114.72(18) . .
C37 C4 Ru2 122.59(19) . .
C3 C4 Ru1 74.67(15) . .
C37 C4 Ru1 126.11(19) . .
Ru2 C4 Ru1 79.25(9) . .
C15 C11 C12 107.6(2) . .
C15 C11 C16 126.6(2) . .
C12 C11 C16 125.6(2) . .
C15 C11 Ru1 72.98(15) . .
C12 C11 Ru1 69.85(15) . .
C16 C11 Ru1 126.59(19) . .
C13 C12 C11 107.9(2) . .
C13 C12 C17 125.2(2) . .
C11 C12 C17 126.6(3) . .
C13 C12 Ru1 72.24(15) . .
C11 C12 Ru1 72.29(15) . .
C17 C12 Ru1 125.99(19) . .
C14 C13 C12 107.9(2) . .
C14 C13 C18 126.9(3) . .
C12 C13 C18 125.0(3) . .
C14 C13 Ru1 73.31(15) . .
C12 C13 Ru1 70.01(15) . .
C18 C13 Ru1 126.62(19) . .
C13 C14 C15 108.5(2) . .
C13 C14 C19 125.9(3) . .
C15 C14 C19 124.9(3) . .
C13 C14 Ru1 69.94(15) . .
C15 C14 Ru1 71.57(15) . .
C19 C14 Ru1 131.91(19) . .
C11 C15 C14 108.1(2) . .
C11 C15 C20 126.0(3) . .
C14 C15 C20 125.4(3) . .
C11 C15 Ru1 70.08(15) . .
C14 C15 Ru1 71.81(15) . .
C20 C15 Ru1 129.73(19) . .
C22 C21 C25 108.2(2) . .
C22 C21 C26 127.6(3) . .
C25 C21 C26 123.8(2) . .
C22 C21 Ru2 70.63(15) . .
C25 C21 Ru2 70.52(15) . .
C26 C21 Ru2 129.14(19) . .
C21 C22 C23 108.7(2) . .
C21 C22 C27 125.9(3) . .
C23 C22 C27 123.9(2) . .
C21 C22 Ru2 73.71(16) . .
C23 C22 Ru2 69.56(15) . .
C27 C22 Ru2 133.42(19) . .
C22 C23 C24 107.4(2) . .
C22 C23 C28 124.7(3) . .
C24 C23 C28 126.7(2) . .
C22 C23 Ru2 73.78(15) . .
C24 C23 Ru2 72.01(15) . .
C28 C23 Ru2 129.48(18) . .
C25 C24 C23 108.0(2) . .
C25 C24 C29 124.3(2) . .
C23 C24 C29 125.7(2) . .
C25 C24 Ru2 73.12(15) . .
C23 C24 Ru2 70.69(14) . .
C29 C24 Ru2 134.60(19) . .
C21 C25 C24 107.7(2) . .
C21 C25 C30 125.4(2) . .
C24 C25 C30 126.7(2) . .
C21 C25 Ru2 73.54(15) . .
C24 C25 Ru2 70.20(14) . .
C30 C25 Ru2 126.09(18) . .
C1 C31 C32 115.1(2) . .
C2 C33 C34 112.8(2) . .
C3 C35 C36 111.4(2) . .
C38 C37 C4 115.6(2) . .
C46 C41 C42 114.8(3) . .
C46 C41 B1 125.7(2) . .
C42 C41 B1 119.5(2) . .
C43 C42 C41 123.2(3) . .
C42 C43 C44 120.2(3) . .
C45 C44 C43 118.4(3) . .
C46 C45 C44 120.6(3) . .
C45 C46 C41 122.8(3) . .
C52 C47 C48 114.8(2) . .
C52 C47 B1 125.7(2) . .
C48 C47 B1 119.2(2) . .
C49 C48 C47 123.3(3) . .
C48 C49 C50 120.2(3) . .
C51 C50 C49 118.5(3) . .
C50 C51 C52 120.3(3) . .
C47 C52 C51 122.9(3) . .
C54 C53 C58 115.3(3) . .
C54 C53 B1 125.2(3) . .
C58 C53 B1 119.4(2) . .
C55 C54 C53 122.5(3) . .
C56 C55 C54 120.2(3) . .
C55 C56 C57 118.8(3) . .
C58 C57 C56 120.1(3) . .
C57 C58 C53 123.0(3) . .
C64 C59 C60 114.8(2) . .
C64 C59 B1 122.8(2) . .
C60 C59 B1 122.1(2) . .
C61 C60 C59 122.9(3) . .
C60 C61 C62 120.6(3) . .
C63 C62 C61 118.7(3) . .
C62 C63 C64 119.8(3) . .
C63 C64 C59 123.2(3) . .
C5S C10S C6S 81(2) . .
C6S C10S C2S 127.0(18) . .
Cl11 C10S Cl12 113.9(4) . .
C3S C1S C4S 84(3) 3_576 .
C3S C1S C5S 143(3) 3_576 .
C4S C1S C5S 61.6(19) . .
C3S C1S C6S 153(2) 3_576 .
C4S C1S C6S 98(2) . .
C5S C1S C4S 102.5(18) . 3_576
C6S C1S C4S 136.0(19) . 3_576
C5S C2S C3S 115.6(17) . .
C5S C2S C4S 59.6(15) . .
C3S C2S C4S 56.0(13) . .
C3S C2S C10S 134.9(15) . .
C4S C2S C10S 79.0(13) . .
C1S C3S C4S 52.9(18) 3_576 3_576
C1S C3S C4S 110(2) 3_576 .
C4S C3S C4S 57.3(19) 3_576 .
C1S C3S C2S 165(2) 3_576 .
C4S C3S C2S 119.8(17) 3_576 .
C4S C3S C2S 62.7(13) . .
C1S C4S C4S 106(3) . 3_576
C4S C4S C3S 63(2) 3_576 3_576
C1S C4S C3S 164(3) . .
C3S C4S C3S 122.7(19) 3_576 .
C1S C4S C5S 77(2) . .
C4S C4S C5S 174(3) 3_576 .
C3S C4S C5S 119(2) 3_576 .
C3S C4S C5S 118(2) . .
C1S C4S C2S 133(3) . .
C4S C4S C2S 121(3) 3_576 .
C3S C4S C2S 174(2) 3_576 .
C3S C4S C2S 61.4(15) . .
C5S C4S C2S 56.4(14) . .
C1S C4S C1S 139(2) . 3_576
C3S C4S C1S 95.7(15) 3_576 3_576
C5S C4S C1S 144(2) . 3_576
C2S C4S C1S 88.0(18) . 3_576
C10S C5S C6S 67(2) . .
C10S C5S C2S 111(3) . .
C6S C5S C2S 162(2) . .
C10S C5S C4S 171(3) . .
C6S C5S C4S 120(2) . .
C10S C5S C1S 141(3) . .
C6S C5S C1S 82(2) . .
C2S C5S C1S 105.3(18) . .
C10S C6S C1S 89(2) . .
C5S C6S C1S 59.5(18) . .

loop_
_geom_bond_atom_site_label_1
_geom_bond_atom_site_label_2
_geom_bond_distance
_geom_bond_site_symmetry_2
Ru1 C1 2.086(2) .
Ru1 C4 2.091(3) .
Ru1 C2 2.186(3) .
Ru1 C3 2.197(3) .
Ru1 C12 2.197(3) .
Ru1 C13 2.227(3) .
Ru1 C11 2.230(3) .
Ru1 C15 2.268(3) .
Ru1 C14 2.271(3) .
Ru1 Ru2 2.6650(3) .
Ru2 C1 2.073(3) .
Ru2 C4 2.087(3) .
Ru2 C23 2.233(3) .
Ru2 C24 2.251(3) .
Ru2 C22 2.288(3) .
Ru2 C25 2.289(3) .
Ru2 C21 2.328(3) .
Ru2 Cl1 2.3394(7) .
B1 C53 1.638(4) .
B1 C47 1.639(4) .
B1 C41 1.640(4) .
B1 C59 1.644(4) .
C1 C2 1.416(4) .
C1 C31 1.516(4) .
C2 C3 1.435(4) .
C2 C33 1.518(4) .
C3 C4 1.424(4) .
C3 C35 1.518(4) .
C4 C37 1.516(4) .
C11 C15 1.425(4) .
C11 C12 1.437(4) .
C11 C16 1.493(4) .
C12 C13 1.431(4) .
C12 C17 1.488(4) .
C13 C14 1.418(4) .
C13 C18 1.501(4) .
C14 C15 1.425(4) .
C14 C19 1.502(4) .
C15 C20 1.502(4) .
C21 C22 1.414(4) .
C21 C25 1.425(4) .
C21 C26 1.495(4) .
C22 C23 1.423(4) .
C22 C27 1.493(4) .
C23 C24 1.434(4) .
C23 C28 1.495(4) .
C24 C25 1.429(4) .
C24 C29 1.497(4) .
C25 C30 1.495(4) .
C31 C32 1.520(4) .
C33 C34 1.531(4) .
C35 C36 1.534(4) .
C37 C38 1.509(4) .
C41 C46 1.399(4) .
C41 C42 1.407(4) .
C42 C43 1.381(4) .
C43 C44 1.388(5) .
C44 C45 1.387(4) .
C45 C46 1.385(4) .
C47 C52 1.392(4) .
C47 C48 1.413(4) .
C48 C49 1.378(4) .
C49 C50 1.392(4) .
C50 C51 1.388(4) .
C51 C52 1.399(4) .
C53 C54 1.399(4) .
C53 C58 1.407(4) .
C54 C55 1.393(4) .
C55 C56 1.386(5) .
C56 C57 1.390(5) .
C57 C58 1.378(4) .
C59 C64 1.396(4) .
C59 C60 1.399(4) .
C60 C61 1.381(4) .
C61 C62 1.384(4) .
C62 C63 1.379(4) .
C63 C64 1.395(4) .
C10S C5S 0.626(19) .
C10S C6S 1.09(3) .
C10S Cl11 1.724(7) .
C10S Cl12 1.747(8) .
C1S C3S 0.95(2) 3_576
C1S C4S 1.09(3) .
C1S C5S 1.61(3) .
C2S C5S 1.40(3) .
C2S C3S 1.50(2) .
C2S C4S 1.52(3) .
C3S C4S 1.36(3) 3_576
C3S C4S 1.41(3) .
C4S C4S 1.33(5) 3_576
C4S C3S 1.36(3) 3_576
C4S C5S 1.46(3) .
C5S C6S 1.17(3) .
